data_7237822
loop_
_publ_author_name
'Wu, Zheng-Guang'
'Yan, Zhi-Ping'
'Luo, Xu-Feng'
'Yuan, Li'
'Liang, Wei-Qiu'
'Wang, Yi'
'Zheng, You-Xuan'
'Zuo, Jing-Lin'
'Pan, Yi'

_publ_section_title
;
 Non-doped and doped circularly polarized organic light-emitting diodes
 with high performances based on chiral octahydro-binaphthyl delayed
 fluorescent luminophores
;
_journal_issue 23
_journal_name_full 'Journal of Materials Chemistry C'
_journal_page_first 7045
_journal_paper_doi 10.1039/C9TC01632E
_journal_volume 7
_journal_year 2019
_chemical_formula_sum 'C3.15 H2.35 N0.24 O0.12'
_chemical_formula_weight 45.55
_space_group_IT_number 19
_space_group_name_Hall 'P 2ac 2ab'
_space_group_name_H-M_alt 'P 21 21 21'
_symmetry_cell_setting orthorhombic
_symmetry_space_group_name_H-M 'P 21 21 21'
_atom_sites_solution_hydrogens geom
_atom_sites_solution_primary direct
_atom_sites_solution_secondary difmap
_audit_creation_method SHELXL-97
_audit_update_record
;
2019-02-08 deposited with the CCDC.	2019-05-09 downloaded from the CCDC.
;
_cell_angle_alpha 90.00
_cell_angle_beta 90.00
_cell_angle_gamma 90.00
_cell_formula_units_Z 66
_cell_length_a 9.116(2)
_cell_length_b 12.611(3)
_cell_length_c 34.215(8)
_cell_measurement_reflns_used 5250
_cell_measurement_temperature 296(2)
_cell_measurement_theta_max 26.33
_cell_measurement_theta_min 2.38
_cell_volume 3933.4(16)
_computing_cell_refinement 'Bruker SAINT'
_computing_data_collection 'Bruker APEX2'
_computing_data_reduction 'Bruker SAINT'
_computing_molecular_graphics 'Bruker SHELXTL'
_computing_publication_material 'Bruker SHELXTL'
_computing_structure_refinement 'SHELXL-2014 (Sheldrick 2014)'
_computing_structure_solution 'SHELXS-97 (Sheldrick 2008)'
_diffrn_ambient_temperature 296(2)
_diffrn_measured_fraction_theta_full 0.991
_diffrn_measured_fraction_theta_max 0.991
_diffrn_measurement_device_type 'Bruker APEX-II CCD'
_diffrn_measurement_method '\f and \w scans'
_diffrn_radiation_monochromator graphite
_diffrn_radiation_source 'fine-focus sealed tube'
_diffrn_radiation_type MoK\a
_diffrn_radiation_wavelength 0.71073
_diffrn_reflns_av_R_equivalents 0.1018
_diffrn_reflns_av_sigmaI/netI 0.1106
_diffrn_reflns_limit_h_max 11
_diffrn_reflns_limit_h_min -9
_diffrn_reflns_limit_k_max 15
_diffrn_reflns_limit_k_min -16
_diffrn_reflns_limit_l_max 43
_diffrn_reflns_limit_l_min -44
_diffrn_reflns_number 24966
_diffrn_reflns_theta_full 27.76
_diffrn_reflns_theta_max 27.76
_diffrn_reflns_theta_min 1.19
_diffrn_standards_number 0
_exptl_absorpt_coefficient_mu 0.078
_exptl_absorpt_correction_T_max 0.9992
_exptl_absorpt_correction_T_min 0.9992
_exptl_absorpt_correction_type none
_exptl_crystal_density_diffrn 1.269
_exptl_crystal_density_method 'not measured'
_exptl_crystal_description needle
_exptl_crystal_F_000 1579
_exptl_crystal_size_max 0.01
_exptl_crystal_size_mid 0.01
_exptl_crystal_size_min 0.01
_refine_diff_density_max 0.327
_refine_diff_density_min -0.363
_refine_diff_density_rms 0.072
_refine_ls_abs_structure_details 'Flack H D (1983), Acta Cryst. A39, 876-881'
_refine_ls_abs_structure_Flack -1(2)
_refine_ls_extinction_method none
_refine_ls_goodness_of_fit_ref 1.021
_refine_ls_hydrogen_treatment mixed
_refine_ls_matrix_type full
_refine_ls_number_parameters 542
_refine_ls_number_reflns 9157
_refine_ls_number_restraints 12
_refine_ls_restrained_S_all 1.020
_refine_ls_R_factor_all 0.1232
_refine_ls_R_factor_gt 0.0716
_refine_ls_shift/su_max 0.000
_refine_ls_shift/su_mean 0.000
_refine_ls_structure_factor_coef Fsqd
_refine_ls_weighting_details 'calc w=1/[\s^2^(Fo^2^)+(0.0628P)^2^+3.2014P] where P=(Fo^2^+2Fc^2^)/3'
_refine_ls_weighting_scheme calc
_refine_ls_wR_factor_gt 0.1527
_refine_ls_wR_factor_ref 0.1813
_reflns_number_gt 6118
_reflns_number_total 9157
_reflns_threshold_expression >2sigma(I)
_cod_data_source_file c9tc01632e2.cif
_cod_data_source_block Rdpa
_cod_depositor_comments
;
The following automatic conversions were performed:

data item '_symmetry_cell_setting' value 'Orthorhombic' was changed
to 'orthorhombic' in accordance with the
/home/saulius/struct/COD-crude-data/automatic-downloads/DataCite-retrospective/RSC/depositions/lib/dictionaries/cif_core.dic
dictionary named 'cif_core.dic' version 2.4.2 last updated on
2011-04-26.

Automatic conversion script
Id: cif_fix_values 6909 2019-04-08 15:41:33Z antanas 
;
_cod_original_cell_volume 3933.4(17)
_cod_original_sg_symbol_H-M P2(1)2(1)2(1)
_cod_database_code 7237822

loop_
_symmetry_equiv_pos_as_xyz
'x, y, z'
'-x+1/2, -y, z+1/2'
'x+1/2, -y+1/2, -z'
'-x, y+1/2, -z+1/2'

loop_
_atom_site_label
_atom_site_type_symbol
_atom_site_fract_x
_atom_site_fract_y
_atom_site_fract_z
_atom_site_U_iso_or_equiv
_atom_site_adp_type
_atom_site_occupancy
_atom_site_symmetry_multiplicity
_atom_site_calc_flag
_atom_site_refinement_flags
_atom_site_disorder_assembly
_atom_site_disorder_group
O61 O -0.3608(3) -0.24357(18) -0.06690(7) 0.0247(6) Uani 1 1 d . . .
O62 O -0.4317(3) -0.34194(17) -0.14245(7) 0.0228(5) Uani 1 1 d . . .
C30 C -0.2437(4) -0.1067(2) -0.10253(11) 0.0218(7) Uani 1 1 d . . .
C32 C -0.2842(4) -0.2788(2) -0.20654(11) 0.0240(8) Uani 1 1 d . . .
C50 C -0.4283(4) -0.5378(3) -0.06216(11) 0.0247(8) Uani 1 1 d . A .
N57 N -0.1307(3) 0.0427(2) -0.13759(9) 0.0225(6) Uani 1 1 d . . .
C24 C -0.2180(4) 0.1132(3) -0.16034(11) 0.0244(8) Uani 1 1 d . . .
N58 N -0.1102(3) -0.0914(2) -0.20511(9) 0.0250(7) Uani 1 1 d . . .
C21 C -0.4002(4) 0.2423(3) -0.20530(12) 0.0361(10) Uani 1 1 d . . .
H21 H -0.4609 0.2849 -0.2205 0.043 Uiso 1 1 calc R . .
C36 C -0.8097(4) -0.2982(3) -0.05347(11) 0.0306(8) Uani 1 1 d . . .
C27 C -0.2756(4) -0.2157(2) -0.17202(10) 0.0203(7) Uani 1 1 d . . .
C46 C -0.3990(4) -0.4335(2) -0.12025(10) 0.0202(7) Uani 1 1 d . . .
C23 C -0.3681(4) 0.1207(3) -0.15250(11) 0.0280(8) Uani 1 1 d . . .
H23 H -0.4079 0.0826 -0.1318 0.034 Uiso 1 1 calc R . .
C28 C -0.3412(4) -0.2558(2) -0.13786(10) 0.0218(7) Uani 1 1 d . . .
C11 C 0.0983(4) -0.1975(3) -0.18341(12) 0.0328(9) Uani 1 1 d . . .
H11 H 0.0333 -0.2495 -0.1750 0.039 Uiso 1 1 calc R . .
C45 C -0.4641(4) -0.4468(2) -0.08417(11) 0.0222(8) Uani 1 1 d . . .
C49 C -0.3392(4) -0.6169(3) -0.07865(11) 0.0270(8) Uani 1 1 d . A .
C18 C -0.3165(4) -0.0279(3) -0.24360(11) 0.0258(8) Uani 1 1 d . . .
H18 H -0.3649 -0.0101 -0.2206 0.031 Uiso 1 1 calc R . .
C13 C -0.1780(4) -0.0728(2) -0.24193(11) 0.0230(7) Uani 1 1 d . . .
N60 N -0.2870(4) -0.3299(3) -0.23451(10) 0.0396(9) Uani 1 1 d . . .
C17 C -0.3837(4) -0.0093(3) -0.27929(12) 0.0331(9) Uani 1 1 d . . .
H17 H -0.4770 0.0205 -0.2801 0.040 Uiso 1 1 calc R . .
C48 C -0.2857(4) -0.6017(3) -0.11657(11) 0.0265(8) Uani 1 1 d . . .
H48 H -0.2304 -0.6552 -0.1281 0.032 Uiso 1 1 calc R . .
C19 C -0.1595(4) 0.1730(3) -0.19050(11) 0.0277(8) Uani 1 1 d . . .
H19 H -0.0595 0.1702 -0.1957 0.033 Uiso 1 1 calc R . .
C38 C -0.5667(4) -0.3636(3) -0.06957(10) 0.0218(7) Uani 1 1 d . . .
C31 C -0.2449(4) -0.0455(3) -0.06738(11) 0.0240(8) Uani 1 1 d . . .
C7 C 0.1412(4) -0.0297(3) -0.21451(11) 0.0272(8) Uani 1 1 d . . .
H7 H 0.1058 0.0309 -0.2268 0.033 Uiso 1 1 calc R . .
C35 C -0.7493(4) -0.2009(3) -0.04411(12) 0.0335(9) Uani 1 1 d . . .
H35 H -0.8096 -0.1471 -0.0347 0.040 Uiso 1 1 calc R . .
N59 N -0.2555(4) 0.0057(3) -0.03957(11) 0.0404(9) Uani 1 1 d . . .
C51 C -0.4792(5) -0.5477(3) -0.02004(12) 0.0335(9) Uani 1 1 d . . .
H51A H -0.4262 -0.4965 -0.0043 0.040 Uiso 0.67(2) 1 calc PR A 1
H51B H -0.5825 -0.5299 -0.0187 0.040 Uiso 0.67(2) 1 calc PR A 1
C25 C -0.1830(4) -0.0635(2) -0.13715(11) 0.0216(7) Uani 1 1 d . . .
C52 C -0.2987(5) -0.7171(3) -0.05680(13) 0.0393(10) Uani 1 1 d . . .
H52A H -0.3493 -0.7764 -0.0689 0.047 Uiso 0.67(2) 1 calc PR A 1
H52B H -0.1942 -0.7292 -0.0598 0.047 Uiso 0.67(2) 1 calc PR A 1
C29 C -0.3180(4) -0.2036(2) -0.10249(10) 0.0217(7) Uani 1 1 d . . .
C12 C 0.0455(4) -0.1070(3) -0.20139(10) 0.0225(8) Uani 1 1 d . . .
C6 C 0.0390(4) 0.1801(3) -0.11575(12) 0.0315(9) Uani 1 1 d . . .
H6 H -0.0318 0.2312 -0.1210 0.038 Uiso 1 1 calc R . .
C37 C -0.7199(4) -0.3818(3) -0.06544(11) 0.0273(8) Uani 1 1 d . . .
C47 C -0.3119(4) -0.5110(3) -0.13725(11) 0.0258(8) Uani 1 1 d . . .
H47 H -0.2725 -0.5015 -0.1621 0.031 Uiso 1 1 calc R . .
C5 C 0.0070(4) 0.0729(3) -0.12164(11) 0.0256(8) Uani 1 1 d . . .
C26 C -0.1925(4) -0.1222(2) -0.17152(10) 0.0200(7) Uani 1 1 d . . .
C3 C 0.2499(4) 0.0310(3) -0.09882(13) 0.0385(10) Uani 1 1 d . . .
H3 H 0.3208 -0.0195 -0.0929 0.046 Uiso 1 1 calc R . .
C14 C -0.1061(5) -0.0983(3) -0.27644(12) 0.0360(10) Uani 1 1 d . . .
H14 H -0.0129 -0.1282 -0.2757 0.043 Uiso 1 1 calc R . .
C4 C 0.1127(4) -0.0018(3) -0.11239(11) 0.0299(9) Uani 1 1 d . . .
H4 H 0.0924 -0.0737 -0.1152 0.036 Uiso 1 1 calc R . .
C8 C 0.2918(4) -0.0439(3) -0.20909(12) 0.0352(9) Uani 1 1 d . . .
H8 H 0.3570 0.0073 -0.2181 0.042 Uiso 1 1 calc R . .
C34 C -0.5998(4) -0.1820(3) -0.04854(11) 0.0295(8) Uani 1 1 d . . .
H34 H -0.5591 -0.1165 -0.0424 0.035 Uiso 1 1 calc R . .
C40 C -0.5143(4) -0.2636(3) -0.06237(11) 0.0244(8) Uani 1 1 d . . .
C41 C -0.9755(4) -0.3099(3) -0.05150(14) 0.0403(10) Uani 1 1 d . . .
H41A H -1.0101 -0.2781 -0.0274 0.048 Uiso 1 1 calc R . .
H41B H -1.0187 -0.2708 -0.0730 0.048 Uiso 1 1 calc R . .
C10 C 0.2499(4) -0.2110(3) -0.17781(13) 0.0412(11) Uani 1 1 d . . .
H10 H 0.2860 -0.2717 -0.1657 0.049 Uiso 1 1 calc R . .
C22 C -0.4576(4) 0.1838(3) -0.17506(12) 0.0335(9) Uani 1 1 d . . .
H22 H -0.5576 0.1868 -0.1698 0.040 Uiso 1 1 calc R . .
C2 C 0.2818(4) 0.1367(3) -0.09413(13) 0.0381(10) Uani 1 1 d . . .
H2 H 0.3741 0.1578 -0.0856 0.046 Uiso 1 1 calc R . .
C44 C -0.7850(4) -0.4884(3) -0.07505(13) 0.0359(9) Uani 1 1 d . . .
H44A H -0.7667 -0.5364 -0.0534 0.043 Uiso 1 1 calc R . .
H44B H -0.7355 -0.5169 -0.0978 0.043 Uiso 1 1 calc R . .
C20 C -0.2501(4) 0.2372(3) -0.21307(13) 0.0345(9) Uani 1 1 d . . .
H20 H -0.2106 0.2769 -0.2334 0.041 Uiso 1 1 calc R . .
C42 C -1.0290(5) -0.4231(4) -0.05325(17) 0.0579(14) Uani 1 1 d . . .
H42A H -1.0166 -0.4559 -0.0278 0.069 Uiso 1 1 calc R . .
H42B H -1.1328 -0.4236 -0.0595 0.069 Uiso 1 1 calc R . .
C1 C 0.1761(5) 0.2104(3) -0.10217(13) 0.0381(10) Uani 1 1 d . . .
H1 H 0.1964 0.2820 -0.0985 0.046 Uiso 1 1 calc R . .
C9 C 0.3443(5) -0.1327(3) -0.19060(14) 0.0442(11) Uani 1 1 d . . .
H9 H 0.4447 -0.1402 -0.1866 0.053 Uiso 1 1 calc R . .
C43 C -0.9479(5) -0.4856(4) -0.08302(17) 0.0567(14) Uani 1 1 d . . .
H43A H -0.9647 -0.4548 -0.1086 0.068 Uiso 1 1 calc R . .
H43B H -0.9856 -0.5575 -0.0834 0.068 Uiso 1 1 calc R . .
C16 C -0.3132(5) -0.0346(4) -0.31335(13) 0.0455(11) Uani 1 1 d . . .
H16 H -0.3583 -0.0222 -0.3373 0.055 Uiso 1 1 calc R . .
C15 C -0.1739(5) -0.0790(4) -0.31200(13) 0.0496(12) Uani 1 1 d . . .
H15 H -0.1257 -0.0960 -0.3351 0.059 Uiso 1 1 calc R . .
C53 C -0.3343(17) -0.7164(9) -0.0139(3) 0.052(3) Uani 0.67(2) 1 d PU A 1
H53A H -0.3506 -0.7890 -0.0056 0.062 Uiso 0.67(2) 1 calc PR A 1
H53B H -0.2494 -0.6901 0.0002 0.062 Uiso 0.67(2) 1 calc PR A 1
C56 C -0.458(2) -0.6552(11) -0.0030(4) 0.079(5) Uani 0.67(2) 1 d PU A 1
H56A H -0.4545 -0.6471 0.0252 0.095 Uiso 0.67(2) 1 calc PR A 1
H56B H -0.5444 -0.6966 -0.0090 0.095 Uiso 0.67(2) 1 calc PR A 1
C55 C -0.390(2) -0.6182(12) 0.0029(5) 0.030(4) Uani 0.33(2) 1 d P A 2
H55A H -0.4287 -0.6244 0.0292 0.036 Uiso 0.33(2) 1 calc PR A 2
H55B H -0.2900 -0.5927 0.0042 0.036 Uiso 0.33(2) 1 calc PR A 2
C54 C -0.398(2) -0.7329(13) -0.0198(7) 0.032(4) Uani 0.33(2) 1 d P A 2
H54A H -0.3597 -0.7893 -0.0034 0.038 Uiso 0.33(2) 1 calc PR A 2
H54B H -0.4975 -0.7500 -0.0272 0.038 Uiso 0.33(2) 1 calc PR A 2

loop_
_atom_site_aniso_label
_atom_site_aniso_U_11
_atom_site_aniso_U_22
_atom_site_aniso_U_33
_atom_site_aniso_U_23
_atom_site_aniso_U_13
_atom_site_aniso_U_12
O61 0.0253(13) 0.0214(12) 0.0273(14) 0.0038(10) -0.0018(10) -0.0101(10)
O62 0.0230(12) 0.0152(11) 0.0301(14) 0.0033(10) -0.0039(10) -0.0057(9)
C30 0.0222(17) 0.0146(14) 0.0287(19) 0.0015(14) -0.0066(15) -0.0031(12)
C32 0.0210(17) 0.0137(15) 0.037(2) -0.0021(15) 0.0023(15) -0.0023(13)
C50 0.0229(18) 0.0165(16) 0.035(2) 0.0018(15) 0.0015(15) -0.0042(13)
N57 0.0209(15) 0.0093(12) 0.0373(18) 0.0008(12) -0.0059(13) -0.0051(10)
C24 0.0216(18) 0.0142(15) 0.037(2) -0.0010(15) -0.0039(16) 0.0008(13)
N58 0.0143(14) 0.0271(15) 0.0335(18) 0.0062(13) 0.0004(13) 0.0017(12)
C21 0.035(2) 0.0252(19) 0.048(3) 0.0050(19) -0.0079(19) 0.0058(17)
C36 0.0259(19) 0.033(2) 0.033(2) 0.0001(17) 0.0073(16) 0.0053(16)
C27 0.0190(17) 0.0122(14) 0.030(2) 0.0024(14) -0.0015(14) 0.0027(12)
C46 0.0203(16) 0.0100(14) 0.030(2) 0.0038(13) -0.0039(15) -0.0070(12)
C23 0.0237(19) 0.0204(18) 0.040(2) -0.0010(16) 0.0028(16) 0.0005(14)
C28 0.0206(17) 0.0128(14) 0.032(2) 0.0001(14) 0.0000(15) 0.0004(12)
C11 0.0242(19) 0.030(2) 0.044(3) 0.0089(18) 0.0043(17) 0.0042(15)
C45 0.0195(17) 0.0099(14) 0.037(2) 0.0038(14) -0.0011(15) -0.0025(12)
C49 0.0258(19) 0.0187(16) 0.036(2) 0.0004(15) 0.0007(16) -0.0015(14)
C18 0.0226(18) 0.0218(17) 0.033(2) 0.0011(15) -0.0019(15) 0.0017(14)
C13 0.0228(18) 0.0148(15) 0.031(2) 0.0025(14) -0.0026(15) -0.0003(13)
N60 0.048(2) 0.0285(17) 0.042(2) -0.0075(16) 0.0057(17) -0.0059(16)
C17 0.028(2) 0.031(2) 0.040(2) 0.0021(17) -0.0017(18) 0.0088(16)
C48 0.0242(19) 0.0182(16) 0.037(2) -0.0004(15) -0.0009(17) 0.0016(14)
C19 0.0266(19) 0.0181(16) 0.038(2) 0.0031(15) -0.0032(17) -0.0040(14)
C38 0.0218(17) 0.0194(16) 0.0242(19) 0.0022(14) -0.0003(15) 0.0017(13)
C31 0.0242(18) 0.0136(15) 0.034(2) 0.0009(15) -0.0030(15) -0.0017(13)
C7 0.0206(18) 0.0223(17) 0.039(2) 0.0005(16) 0.0005(16) 0.0054(14)
C35 0.033(2) 0.0267(19) 0.041(2) -0.0001(17) 0.0078(18) 0.0088(15)
N59 0.048(2) 0.0305(18) 0.042(2) -0.0032(17) -0.0052(17) -0.0091(15)
C51 0.045(2) 0.0236(19) 0.032(2) 0.0017(16) 0.0061(18) -0.0029(17)
C25 0.0188(17) 0.0105(14) 0.036(2) 0.0006(14) -0.0025(15) -0.0021(12)
C52 0.042(2) 0.0253(19) 0.051(3) 0.0100(18) 0.001(2) 0.0071(17)
C29 0.0219(17) 0.0162(15) 0.027(2) 0.0024(14) 0.0018(15) 0.0004(13)
C12 0.0141(16) 0.0218(16) 0.032(2) -0.0024(15) 0.0047(14) 0.0031(13)
C6 0.0248(19) 0.0163(16) 0.053(3) -0.0027(16) -0.0051(18) -0.0008(14)
C37 0.0225(18) 0.0264(18) 0.033(2) 0.0015(16) 0.0021(16) -0.0036(14)
C47 0.0235(18) 0.0209(17) 0.033(2) -0.0008(15) 0.0023(16) -0.0032(14)
C5 0.0235(18) 0.0190(17) 0.034(2) -0.0020(15) -0.0017(16) -0.0038(14)
C26 0.0164(16) 0.0137(15) 0.030(2) 0.0038(14) -0.0021(14) 0.0029(12)
C3 0.029(2) 0.028(2) 0.058(3) 0.007(2) -0.0075(19) 0.0040(16)
C14 0.031(2) 0.040(2) 0.036(2) 0.0007(18) 0.0013(18) 0.0137(18)
C4 0.0271(19) 0.0161(16) 0.047(2) 0.0013(16) -0.0052(17) -0.0025(15)
C8 0.0195(19) 0.036(2) 0.050(3) 0.0078(19) 0.0052(17) -0.0005(15)
C34 0.032(2) 0.0153(16) 0.041(2) -0.0008(15) 0.0010(17) 0.0004(14)
C40 0.0188(17) 0.0212(17) 0.033(2) 0.0057(15) 0.0000(15) -0.0049(14)
C41 0.027(2) 0.047(2) 0.047(3) 0.003(2) 0.0089(19) 0.0058(18)
C10 0.027(2) 0.037(2) 0.060(3) 0.013(2) -0.0001(19) 0.0147(17)
C22 0.026(2) 0.0203(18) 0.054(3) 0.0037(17) -0.0020(18) 0.0036(15)
C2 0.026(2) 0.036(2) 0.053(3) 0.0023(19) -0.0081(19) -0.0099(17)
C44 0.027(2) 0.034(2) 0.047(3) -0.0066(18) 0.0025(18) -0.0088(17)
C20 0.033(2) 0.0269(19) 0.044(2) 0.0072(18) -0.0034(18) -0.0025(16)
C42 0.029(2) 0.060(3) 0.085(4) -0.023(3) 0.011(2) -0.009(2)
C1 0.036(2) 0.0197(18) 0.059(3) -0.0052(18) -0.010(2) -0.0119(16)
C9 0.023(2) 0.047(3) 0.062(3) 0.004(2) -0.002(2) 0.0080(18)
C43 0.023(2) 0.057(3) 0.090(4) -0.017(3) 0.004(2) -0.010(2)
C16 0.043(3) 0.061(3) 0.033(2) 0.004(2) -0.005(2) 0.015(2)
C15 0.040(3) 0.074(3) 0.034(3) -0.003(2) 0.002(2) 0.025(2)
C53 0.077(9) 0.044(6) 0.034(5) 0.012(4) -0.001(6) 0.015(6)
C56 0.107(11) 0.044(7) 0.086(8) 0.044(6) 0.051(8) 0.044(7)
C55 0.043(9) 0.013(7) 0.035(8) 0.001(5) 0.008(7) -0.006(6)
C54 0.035(10) 0.007(6) 0.055(11) 0.010(6) -0.016(8) 0.001(6)

loop_
_atom_type_symbol
_atom_type_description
_atom_type_scat_dispersion_real
_atom_type_scat_dispersion_imag
_atom_type_scat_source
C C 0.0033 0.0016 'International Tables Vol C Tables 4.2.6.8 and 6.1.1.4'
H H 0.0000 0.0000 'International Tables Vol C Tables 4.2.6.8 and 6.1.1.4'
N N 0.0061 0.0033 'International Tables Vol C Tables 4.2.6.8 and 6.1.1.4'
O O 0.0106 0.0060 'International Tables Vol C Tables 4.2.6.8 and 6.1.1.4'

loop_
_geom_angle_atom_site_label_1
_geom_angle_atom_site_label_2
_geom_angle_atom_site_label_3
_geom_angle
C29 O61 C40 116.0(3)
C28 O62 C46 117.2(2)
C29 C30 C25 121.8(3)
C29 C30 C31 117.9(3)
C25 C30 C31 120.0(3)
N60 C32 C27 178.1(4)
C49 C50 C45 119.8(3)
C49 C50 C51 119.9(3)
C45 C50 C51 120.2(3)
C5 N57 C25 123.0(3)
C5 N57 C24 122.4(3)
C25 N57 C24 114.0(3)
C19 C24 C23 118.9(3)
C19 C24 N57 122.2(3)
C23 C24 N57 118.9(3)
C13 N58 C26 122.0(3)
C13 N58 C12 122.0(3)
C26 N58 C12 114.2(3)
C22 C21 C20 119.5(4)
C35 C36 C37 120.3(3)
C35 C36 C41 118.2(3)
C37 C36 C41 121.5(3)
C26 C27 C28 121.5(3)
C26 C27 C32 120.6(3)
C28 C27 C32 117.7(3)
C45 C46 C47 122.4(3)
C45 C46 O62 119.3(3)
C47 C46 O62 118.1(3)
C22 C23 C24 120.8(4)
O62 C28 C29 124.4(3)
O62 C28 C27 116.4(3)
C29 C28 C27 119.1(3)
C12 C11 C10 120.2(4)
C46 C45 C50 118.5(3)
C46 C45 C38 118.9(3)
C50 C45 C38 122.6(3)
C48 C49 C50 118.4(3)
C48 C49 C52 119.2(3)
C50 C49 C52 122.4(3)
C13 C18 C17 120.5(4)
C18 C13 C14 119.3(3)
C18 C13 N58 120.0(3)
C14 C13 N58 120.7(3)
C16 C17 C18 120.2(4)
C47 C48 C49 122.3(3)
C24 C19 C20 120.2(4)
C40 C38 C37 118.2(3)
C40 C38 C45 119.3(3)
C37 C38 C45 122.3(3)
N59 C31 C30 175.4(4)
C12 C7 C8 119.1(3)
C36 C35 C34 121.1(3)
C55 C51 C56 31.5(7)
C55 C51 C50 113.4(8)
C56 C51 C50 114.0(5)
C26 C25 C30 118.5(3)
C26 C25 N57 120.9(3)
C30 C25 N57 120.1(3)
C53 C52 C49 115.1(5)
C53 C52 C54 24.2(6)
C49 C52 C54 111.4(7)
O61 C29 C28 123.6(3)
O61 C29 C30 117.4(3)
C28 C29 C30 119.1(3)
C7 C12 C11 120.4(3)
C7 C12 N58 119.8(3)
C11 C12 N58 119.7(3)
C1 C6 C5 120.2(3)
C36 C37 C38 118.9(3)
C36 C37 C44 120.5(3)
C38 C37 C44 120.7(3)
C48 C47 C46 118.2(3)
C4 C5 C6 118.7(3)
C4 C5 N57 121.3(3)
C6 C5 N57 120.0(3)
C25 C26 C27 119.4(3)
C25 C26 N58 120.2(3)
C27 C26 N58 120.3(3)
C2 C3 C4 121.1(4)
C15 C14 C13 119.7(4)
C5 C4 C3 119.8(3)
C9 C8 C7 120.6(4)
C40 C34 C35 117.7(3)
C38 C40 C34 123.6(3)
C38 C40 O61 119.0(3)
C34 C40 O61 117.4(3)
C42 C41 C36 114.3(4)
C9 C10 C11 118.8(4)
C21 C22 C23 120.4(4)
C1 C2 C3 119.2(4)
C37 C44 C43 113.9(4)
C19 C20 C21 120.2(4)
C43 C42 C41 111.6(4)
C2 C1 C6 121.0(3)
C8 C9 C10 120.8(4)
C42 C43 C44 112.2(4)
C17 C16 C15 119.7(4)
C14 C15 C16 120.5(4)
C56 C53 C52 115.7(11)
C53 C56 C51 119.8(11)
C51 C55 C54 105.3(13)
C52 C54 C55 104.2(13)

loop_
_geom_bond_atom_site_label_1
_geom_bond_atom_site_label_2
_geom_bond_distance
O61 C29 1.374(4)
O61 C40 1.431(4)
O62 C28 1.373(4)
O62 C46 1.414(4)
C30 C29 1.397(4)
C30 C25 1.416(5)
C30 C31 1.429(5)
C32 N60 1.154(4)
C32 C27 1.426(5)
C50 C49 1.405(5)
C50 C45 1.411(5)
C50 C51 1.519(5)
N57 C5 1.421(4)
N57 C25 1.422(4)
N57 C24 1.425(4)
C24 C19 1.384(5)
C24 C23 1.397(5)
N58 C13 1.423(5)
N58 C26 1.427(4)
N58 C12 1.438(4)
C21 C22 1.374(5)
C21 C20 1.395(6)
C36 C35 1.382(5)
C36 C37 1.397(5)
C36 C41 1.520(5)
C27 C26 1.401(4)
C27 C28 1.407(5)
C46 C45 1.380(5)
C46 C47 1.387(5)
C23 C22 1.377(5)
C28 C29 1.394(5)
C11 C12 1.383(5)
C11 C10 1.405(5)
C45 C38 1.492(5)
C49 C48 1.399(5)
C49 C52 1.514(5)
C18 C13 1.385(5)
C18 C17 1.386(5)
C13 C14 1.388(5)
C17 C16 1.369(6)
C48 C47 1.366(5)
C19 C20 1.391(5)
C38 C40 1.370(5)
C38 C37 1.422(5)
C31 N59 1.154(5)
C7 C12 1.383(5)
C7 C8 1.396(5)
C35 C34 1.392(5)
C51 C55 1.436(18)
C51 C56 1.489(10)
C25 C26 1.392(5)
C52 C53 1.502(12)
C52 C54 1.57(2)
C6 C1 1.387(5)
C6 C5 1.398(5)
C37 C44 1.506(5)
C5 C4 1.384(5)
C3 C2 1.373(5)
C3 C4 1.397(5)
C14 C15 1.386(6)
C8 C9 1.372(6)
C34 C40 1.375(5)
C41 C42 1.509(6)
C10 C9 1.382(6)
C2 C1 1.367(6)
C44 C43 1.510(6)
C42 C43 1.485(7)
C16 C15 1.389(6)
C53 C56 1.414(17)
C55 C54 1.64(3)
